data_4500962
loop_
_publ_author_name
'Yakovenko, Andrey A.'
'Gallegos, Jose H.'
'Antipin, Mikhail Yu.'
'Masunov, Artem'
'Timofeeva, Tatiana V.'

_publ_section_title
;
 Crystal Morphology as an Evidence of Supramolecular Organization in
 Adducts of 1,2-Bis(chloromercurio)tetrafluorobenzene with Organic Esters
;
_journal_issue 9
_journal_name_full 'Crystal Growth &amp; Design'
_journal_page_first 3964
_journal_paper_doi 10.1021/cg200547k
_journal_volume 11
_journal_year 2011
_chemical_formula_sum 'C14 H8 Cl2 F4 Hg2 O2'
_chemical_formula_weight 756.28
_chemical_name_systematic
; 
 ? 
;
_space_group_IT_number 9
_symmetry_cell_setting monoclinic
_symmetry_space_group_name_Hall 'C -2yc'
_symmetry_space_group_name_H-M 'C 1 c 1'
_atom_sites_solution_hydrogens geom
_atom_sites_solution_primary direct
_atom_sites_solution_secondary difmap
_audit_creation_method SHELXL-97
_cell_angle_alpha 90.00
_cell_angle_beta 111.6420(10)
_cell_angle_gamma 90.00
_cell_formula_units_Z 4
_cell_length_a 16.4902(18)
_cell_length_b 15.8412(17)
_cell_length_c 6.7903(7)
_cell_measurement_reflns_used 6664
_cell_measurement_temperature 100(2)
_cell_measurement_theta_max 30.76
_cell_measurement_theta_min 2.66
_cell_volume 1648.8(3)
_computing_cell_refinement 'SAINT+ ver. 6.2 (Bruker, 2001)'
_computing_data_collection 'APEX2  (Bruker, 2005)'
_computing_data_reduction 'SAINT+ ver. 6.2 (Bruker, 2001)'
_computing_molecular_graphics 'SHELXTL ver. 6.12 (Sheldrick, 2001)'
_computing_publication_material 'SHELXTL ver. 6.12 (Sheldrick, 2001)'
_computing_structure_refinement 'SHELXTL ver. 6.12 (Sheldrick, 2001)'
_computing_structure_solution 'SHELXTL ver. 6.12 (Sheldrick, 2001)'
_diffrn_ambient_temperature 100(2)
_diffrn_measured_fraction_theta_full 0.997
_diffrn_measured_fraction_theta_max 0.997
_diffrn_measurement_device_type 'Bruker SMART APEX II CCD area detector'
_diffrn_measurement_method 'phi and omega scans'
_diffrn_radiation_monochromator graphite
_diffrn_radiation_source 'fine-focus sealed tube'
_diffrn_radiation_type MoK\a
_diffrn_radiation_wavelength 0.71073
_diffrn_reflns_av_R_equivalents 0.0300
_diffrn_reflns_av_sigmaI/netI 0.0465
_diffrn_reflns_limit_h_max 21
_diffrn_reflns_limit_h_min -21
_diffrn_reflns_limit_k_max 20
_diffrn_reflns_limit_k_min -20
_diffrn_reflns_limit_l_max 8
_diffrn_reflns_limit_l_min -8
_diffrn_reflns_number 10406
_diffrn_reflns_theta_full 28.00
_diffrn_reflns_theta_max 28.00
_diffrn_reflns_theta_min 1.85
_exptl_absorpt_coefficient_mu 18.970
_exptl_absorpt_correction_T_max 0.8330
_exptl_absorpt_correction_T_min 0.0310
_exptl_absorpt_correction_type multi-scan
_exptl_absorpt_process_details 'SADABS (Sheldrick, 2003)'
_exptl_crystal_colour colorless
_exptl_crystal_density_diffrn 3.047
_exptl_crystal_density_meas ?
_exptl_crystal_density_method 'not measured'
_exptl_crystal_description needle
_exptl_crystal_F_000 1352
_exptl_crystal_size_max 0.60
_exptl_crystal_size_mid 0.05
_exptl_crystal_size_min 0.01
_refine_diff_density_max 1.592
_refine_diff_density_min -1.710
_refine_diff_density_rms 0.197
_refine_ls_abs_structure_details 'Flack H D (1983), Acta Cryst. A39, 876-881'
_refine_ls_abs_structure_Flack 0.015(9)
_refine_ls_extinction_method none
_refine_ls_goodness_of_fit_ref 1.026
_refine_ls_hydrogen_treatment constr
_refine_ls_matrix_type full
_refine_ls_number_parameters 219
_refine_ls_number_reflns 3917
_refine_ls_number_restraints 2
_refine_ls_restrained_S_all 1.026
_refine_ls_R_factor_all 0.0291
_refine_ls_R_factor_gt 0.0261
_refine_ls_shift/su_max 0.001
_refine_ls_shift/su_mean 0.000
_refine_ls_structure_factor_coef Fsqd
_refine_ls_weighting_details 'calc w=1/[\s^2^(Fo^2^)+(0.0210P)^2^+0.0000P] where P=(Fo^2^+2Fc^2^)/3'
_refine_ls_weighting_scheme calc
_refine_ls_wR_factor_gt 0.0558
_refine_ls_wR_factor_ref 0.0571
_reflns_number_gt 3706
_reflns_number_total 3917
_reflns_threshold_expression I>2\s(I)
_cod_data_source_file cg200547k_si_002.cif
_cod_data_source_block II3
_cod_depositor_comments
;
The following automatic conversions were performed:

'_symmetry_cell_setting' value 'Monoclinic' changed to 'monoclinic'
according to /home/saulius/struct/CIF-dictionaries/cif_core.dic
dictionary named 'cif_core.dic' version 2.4.1 from 2010-06-29.

Automatic conversion script
Id: cif_fix_values 1715 2011-07-08 13:25:40Z adriana 

The following automatic conversions were performed:

'_exptl_crystal_density_meas' value 'not measured' was changed to '?'
- the value is perceived as not measured.

Automatic conversion script
Id: cif_fix_values 3008 2015-01-20 13:52:24Z robertas 
;
_cod_original_sg_symbol_H-M 'C c'
_cod_database_code 4500962

loop_
_symmetry_equiv_pos_as_xyz
'x, y, z'
'x, -y, z+1/2'
'x+1/2, y+1/2, z'
'x+1/2, -y+1/2, z+1/2'

loop_
_atom_site_label
_atom_site_type_symbol
_atom_site_fract_x
_atom_site_fract_y
_atom_site_fract_z
_atom_site_U_iso_or_equiv
_atom_site_adp_type
_atom_site_occupancy
_atom_site_symmetry_multiplicity
_atom_site_calc_flag
_atom_site_refinement_flags
Hg1 Hg 0.060781(19) -0.648038(18) -1.95111(3) 0.02382(7) Uani 1 1 d .
Hg2 Hg -0.06226(2) -0.577945(17) -2.50160(3) 0.02291(7) Uani 1 1 d .
Cl1 Cl 0.09445(12) -0.54613(13) -1.6861(3) 0.0263(4) Uani 1 1 d .
Cl2 Cl -0.12116(12) -0.44494(13) -2.6151(3) 0.0253(4) Uani 1 1 d .
F3 F -0.0886(3) -0.7325(3) -2.7826(7) 0.0326(11) Uani 1 1 d .
F4 F -0.0622(3) -0.8997(3) -2.7045(7) 0.0360(12) Uani 1 1 d .
F5 F 0.0195(4) -0.9560(3) -2.3007(8) 0.0389(12) Uani 1 1 d .
F6 F 0.0729(3) -0.8462(3) -1.9761(7) 0.0367(12) Uani 1 1 d .
O1 O 0.1606(4) -0.7602(5) -1.5375(10) 0.0460(17) Uani 1 1 d .
O2 O 0.2137(4) -0.8704(5) -1.3208(10) 0.0435(16) Uani 1 1 d .
C1 C 0.0206(5) -0.7302(5) -2.2071(11) 0.0220(15) Uani 1 1 d .
C2 C -0.0241(5) -0.6995(5) -2.4138(12) 0.0232(15) Uani 1 1 d .
C3 C -0.0480(5) -0.7581(5) -2.5798(11) 0.0241(16) Uani 1 1 d .
C4 C -0.0345(5) -0.8441(5) -2.5444(13) 0.0295(18) Uani 1 1 d .
C5 C 0.0056(5) -0.8735(5) -2.3400(13) 0.0260(16) Uani 1 1 d .
C6 C 0.0338(5) -0.8142(5) -2.1717(12) 0.0271(16) Uani 1 1 d .
C7 C 0.2349(5) -0.7371(6) -1.1601(14) 0.0313(18) Uani 1 1 d .
C8 C 0.2617(6) -0.7735(8) -0.9601(15) 0.045(3) Uani 1 1 d .
H8A H 0.2590 -0.8330 -0.9457 0.054 Uiso 1 1 calc R
C9 C 0.2910(6) -0.7247(7) -0.7893(16) 0.041(2) Uani 1 1 d .
H9A H 0.3088 -0.7496 -0.6526 0.049 Uiso 1 1 calc R
C10 C 0.2958(7) -0.6404(8) -0.8072(16) 0.051(3) Uani 1 1 d .
H10A H 0.3195 -0.6078 -0.6815 0.061 Uiso 1 1 calc R
C11 C 0.2678(6) -0.5993(7) -0.9995(18) 0.046(2) Uani 1 1 d .
H11A H 0.2692 -0.5395 -1.0079 0.055 Uiso 1 1 calc R
C12 C 0.2363(6) -0.6507(7) -1.1868(16) 0.044(3) Uani 1 1 d .
H12A H 0.2171 -0.6262 -1.3241 0.053 Uiso 1 1 calc R
C13 C 0.1978(6) -0.7914(7) -1.3648(13) 0.040(2) Uani 1 1 d .
C14 C 0.1807(7) -0.9250(6) -1.5083(15) 0.042(2) Uani 1 1 d .
H14D H 0.2010 -0.9829 -1.4687 0.062 Uiso 1 1 calc R
H14A H 0.2023 -0.9045 -1.6162 0.062 Uiso 1 1 calc R
H14B H 0.1168 -0.9239 -1.5653 0.062 Uiso 1 1 calc R

loop_
_atom_site_aniso_label
_atom_site_aniso_U_11
_atom_site_aniso_U_22
_atom_site_aniso_U_33
_atom_site_aniso_U_23
_atom_site_aniso_U_13
_atom_site_aniso_U_12
Hg1 0.02566(14) 0.02959(17) 0.01729(12) -0.00242(12) 0.00919(10) -0.00122(13)
Hg2 0.02721(14) 0.02415(15) 0.01885(13) 0.00057(11) 0.01021(10) 0.00061(12)
Cl1 0.0309(10) 0.0308(10) 0.0170(8) -0.0026(7) 0.0086(7) -0.0009(8)
Cl2 0.0281(9) 0.0278(10) 0.0223(8) 0.0041(7) 0.0119(7) 0.0026(7)
F3 0.040(3) 0.035(3) 0.020(2) -0.0001(19) 0.0081(19) 0.003(2)
F4 0.049(3) 0.032(3) 0.026(2) -0.011(2) 0.013(2) -0.005(2)
F5 0.050(3) 0.025(3) 0.041(3) 0.002(2) 0.016(2) 0.000(2)
F6 0.044(3) 0.043(3) 0.019(2) 0.0087(19) 0.007(2) 0.001(2)
O1 0.047(4) 0.057(5) 0.030(3) 0.008(3) 0.010(3) -0.002(3)
O2 0.046(4) 0.051(4) 0.031(3) 0.000(3) 0.012(3) 0.008(3)
C1 0.027(4) 0.020(4) 0.023(3) -0.007(3) 0.013(3) -0.006(3)
C2 0.030(4) 0.018(4) 0.019(3) -0.001(3) 0.006(3) 0.002(3)
C3 0.027(4) 0.036(5) 0.013(3) 0.003(3) 0.012(3) 0.002(3)
C4 0.029(4) 0.039(5) 0.023(4) -0.006(3) 0.013(3) -0.003(3)
C5 0.033(4) 0.018(4) 0.027(4) 0.000(3) 0.012(3) 0.005(3)
C6 0.024(4) 0.032(5) 0.025(4) 0.005(3) 0.008(3) -0.003(3)
C7 0.025(4) 0.037(5) 0.036(4) -0.001(4) 0.016(3) -0.001(3)
C8 0.029(5) 0.072(8) 0.035(5) 0.011(5) 0.013(4) 0.017(5)
C9 0.038(5) 0.048(6) 0.040(5) 0.009(4) 0.017(4) 0.011(4)
C10 0.035(5) 0.081(9) 0.029(5) -0.013(5) 0.004(4) 0.012(5)
C11 0.026(4) 0.045(6) 0.059(6) 0.005(5) 0.007(4) 0.005(4)
C12 0.025(4) 0.071(8) 0.036(5) 0.022(5) 0.011(4) 0.010(4)
C13 0.029(4) 0.065(7) 0.025(4) 0.018(4) 0.009(3) 0.004(4)
C14 0.044(5) 0.042(6) 0.036(5) -0.005(4) 0.012(4) 0.006(4)

loop_
_atom_type_symbol
_atom_type_description
_atom_type_scat_dispersion_real
_atom_type_scat_dispersion_imag
_atom_type_scat_source
C C 0.0033 0.0016 'International Tables Vol C Tables 4.2.6.8 and 6.1.1.4'
H H 0.0000 0.0000 'International Tables Vol C Tables 4.2.6.8 and 6.1.1.4'
O O 0.0106 0.0060 'International Tables Vol C Tables 4.2.6.8 and 6.1.1.4'
F F 0.0171 0.0103 'International Tables Vol C Tables 4.2.6.8 and 6.1.1.4'
Cl Cl 0.1484 0.1585 'International Tables Vol C Tables 4.2.6.8 and 6.1.1.4'
Hg Hg -2.3894 9.2266 'International Tables Vol C Tables 4.2.6.8 and 6.1.1.4'

loop_
_geom_angle_atom_site_label_1
_geom_angle_atom_site_label_2
_geom_angle_atom_site_label_3
_geom_angle
C1 Hg1 Cl1 173.9(2)
C2 Hg2 Cl2 173.8(2)
C13 O2 C14 113.0(7)
C6 C1 C2 120.4(7)
C6 C1 Hg1 119.1(6)
C2 C1 Hg1 120.4(6)
C3 C2 C1 117.5(7)
C3 C2 Hg2 115.1(5)
C1 C2 Hg2 127.4(5)
F3 C3 C4 117.4(7)
F3 C3 C2 120.5(7)
C4 C3 C2 122.1(7)
F4 C4 C5 119.1(7)
F4 C4 C3 121.3(7)
C5 C4 C3 119.6(7)
F5 C5 C4 121.0(7)
F5 C5 C6 120.4(7)
C4 C5 C6 118.7(7)
F6 C6 C1 122.2(7)
F6 C6 C5 116.2(7)
C1 C6 C5 121.6(7)
C12 C7 C8 121.7(9)
C12 C7 C13 116.8(8)
C8 C7 C13 121.5(9)
C9 C8 C7 119.6(11)
C9 C8 H8A 120.2
C7 C8 H8A 120.2
C8 C9 C10 120.9(10)
C8 C9 H9A 119.6
C10 C9 H9A 119.6
C9 C10 C11 123.0(10)
C9 C10 H10A 118.5
C11 C10 H10A 118.5
C10 C11 C12 117.2(10)
C10 C11 H11A 121.4
C12 C11 H11A 121.4
C7 C12 C11 117.6(9)
C7 C12 H12A 121.2
C11 C12 H12A 121.2
O1 C13 O2 127.4(10)
O1 C13 C7 122.1(10)
O2 C13 C7 110.5(7)
O2 C14 H14D 109.5
O2 C14 H14A 109.5
H14D C14 H14A 109.5
O2 C14 H14B 109.5
H14D C14 H14B 109.5
H14A C14 H14B 109.5

loop_
_geom_bond_atom_site_label_1
_geom_bond_atom_site_label_2
_geom_bond_distance
Hg1 C1 2.075(7)
Hg1 Cl1 2.3273(19)
Hg2 C2 2.046(8)
Hg2 Cl2 2.329(2)
F3 C3 1.353(8)
F4 C4 1.342(9)
F5 C5 1.336(9)
F6 C6 1.344(9)
O1 C13 1.210(10)
O2 C13 1.291(12)
O2 C14 1.467(11)
C1 C6 1.355(11)
C1 C2 1.409(10)
C2 C3 1.400(11)
C3 C4 1.386(12)
C4 C5 1.380(11)
C5 C6 1.419(12)
C7 C12 1.381(13)
C7 C8 1.389(13)
C7 C13 1.556(13)
C8 C9 1.328(15)
C8 H8A 0.9500
C9 C10 1.346(15)
C9 H9A 0.9500
C10 C11 1.377(15)
C10 H10A 0.9500
C11 C12 1.436(16)
C11 H11A 0.9500
C12 H12A 0.9500
C14 H14D 0.9800
C14 H14A 0.9800
C14 H14B 0.9800

loop_
_geom_torsion_atom_site_label_1
_geom_torsion_atom_site_label_2
_geom_torsion_atom_site_label_3
_geom_torsion_atom_site_label_4
_geom_torsion
Cl1 Hg1 C1 C6 -153.9(17)
Cl1 Hg1 C1 C2 23(2)
C6 C1 C2 C3 -4.5(12)
Hg1 C1 C2 C3 178.9(6)
C6 C1 C2 Hg2 173.4(6)
Hg1 C1 C2 Hg2 -3.2(10)
Cl2 Hg2 C2 C3 61(2)
Cl2 Hg2 C2 C1 -117.4(18)
C1 C2 C3 F3 -178.0(7)
Hg2 C2 C3 F3 3.8(9)
C1 C2 C3 C4 4.6(12)
Hg2 C2 C3 C4 -173.6(6)
F3 C3 C4 F4 -1.3(12)
C2 C3 C4 F4 176.2(7)
F3 C3 C4 C5 -179.1(7)
C2 C3 C4 C5 -1.6(13)
F4 C4 C5 F5 2.2(12)
C3 C4 C5 F5 -180.0(7)
F4 C4 C5 C6 -179.4(8)
C3 C4 C5 C6 -1.5(13)
C2 C1 C6 F6 -177.2(7)
Hg1 C1 C6 F6 -0.6(11)
C2 C1 C6 C5 1.6(13)
Hg1 C1 C6 C5 178.2(6)
F5 C5 C6 F6 -1.1(12)
C4 C5 C6 F6 -179.6(7)
F5 C5 C6 C1 180.0(7)
C4 C5 C6 C1 1.5(13)
C12 C7 C8 C9 -1.4(14)
C13 C7 C8 C9 -178.3(8)
C7 C8 C9 C10 -0.5(15)
C8 C9 C10 C11 2.8(16)
C9 C10 C11 C12 -3.1(15)
C8 C7 C12 C11 1.0(13)
C13 C7 C12 C11 178.1(8)
C10 C11 C12 C7 1.2(13)
C14 O2 C13 O1 -0.5(14)
C14 O2 C13 C7 -179.6(7)
C12 C7 C13 O1 -10.1(13)
C8 C7 C13 O1 167.0(8)
C12 C7 C13 O2 169.1(8)
C8 C7 C13 O2 -13.8(12)
